data_1008223
loop_
_publ_author_name
'Levy, C M'
'Sandrea, A'

_publ_section_title 'La hoegbomite de frain (tchecoslovaquie)'
_journal_coden_ASTM BUFCAE
_journal_name_full
;
Bulletin de la Societe Francaise de Mineralogie et de Cristallographie
(72,1949-100,1977)
;
_journal_page_first 430
_journal_page_last 433
_journal_volume 76
_journal_year 1953
_chemical_compound_source 'from Windschau, near Frain-upon-Thaya, CSSR'
_chemical_formula_structural '(Fe Mg)6 (Al Fe)16 Ti O32'
_chemical_formula_sum 'Al16 Fe22 Mg6 O32 Ti'
_chemical_name_mineral Hoegbomite
_chemical_name_systematic 'Iron magnesium aluminium titanium oxide *'
_cell_angle_alpha 90
_cell_angle_beta 90
_cell_angle_gamma 90
_cell_formula_units_Z 0
_cell_length_a 8.34(2)
_cell_length_b 8.34(2)
_cell_length_c 7.96(2)
_cell_volume 553.7
_cod_database_code 1008223

loop_
_atom_site_label
_atom_site_fract_x
_atom_site_fract_y
_atom_site_fract_z
? ? ? ?
